data_2003681
loop_
_publ_author_name
'B\"ocskei, Z.'
'Simon, K.'
'Ambrus, G.'
'Ilk\"oy, E.'

_publ_section_title
;
 On the Isostructural Molecular Compound Formation of a Steroid with
 \a- and \b- Naphthols
;
_journal_issue 7
_journal_name_full 'Acta Crystallographica Section C'
_journal_page_first 1319
_journal_page_last 1322
_journal_paper_doi 10.1107/S0108270194013442
_journal_volume 51
_journal_year 1995
_chemical_compound_source 'crystallized from ethanol-water'
_chemical_formula_sum 'C29 H32 O3'
_chemical_formula_weight 428.6
_space_group_IT_number 19
_symmetry_cell_setting orthorhombic
_symmetry_space_group_name_Hall 'P 2ac 2ab'
_symmetry_space_group_name_H-M 'P 21 21 21'
_audit_creation_method 'from TEXRAY.INF file'
_cell_angle_alpha 90
_cell_angle_beta 90
_cell_angle_gamma 90
_cell_formula_units_Z 4
_cell_length_a 19.158(3)
_cell_length_b 19.029(3)
_cell_length_c 6.377(2)
_cell_measurement_reflns_used 21
_cell_measurement_temperature 296
_cell_measurement_theta_max 47.88
_cell_measurement_theta_min 40.05
_cell_volume 2324.8(9)
_computing_cell_refinement 'MSC/AFC Diffractometer Control Software'
_computing_data_collection
;MSC/AFC Diffractometer Control Software (Molecular Structure Corporation,
1988)
;
_computing_data_reduction 'TEXSAN PROCESS (Molecular Structure Corporation, 1992)'
_computing_publication_material 'TEXSAN FINISH'
_computing_structure_refinement 'TEXSAN LS'
_computing_structure_solution 'SHELXS86 (Sheldrick, 1990)'
_diffrn_ambient_temperature 298
_diffrn_measurement_device AFC6S
_diffrn_measurement_method \w/2\q
_diffrn_radiation_monochromator graphite
_diffrn_radiation_source 'X-ray tube'
_diffrn_radiation_type CuK\a
_diffrn_radiation_wavelength 1.5418
_diffrn_reflns_av_R_equivalents 0.0
_diffrn_reflns_limit_h_max 24
_diffrn_reflns_limit_h_min 0
_diffrn_reflns_limit_k_max 0
_diffrn_reflns_limit_k_min -13
_diffrn_reflns_limit_l_max 0
_diffrn_reflns_limit_l_min -6
_diffrn_reflns_number 2734
_diffrn_reflns_theta_max 75
_diffrn_standards_decay_% 0.0
_diffrn_standards_interval_count 150
_diffrn_standards_number 3
_exptl_absorpt_coefficient_mu 0.6615
_exptl_absorpt_correction_type none
_exptl_crystal_colour transparent
_exptl_crystal_density_diffrn 1.225
_exptl_crystal_description plate
_exptl_crystal_F_000 920.00
_exptl_crystal_size_max 0.2
_exptl_crystal_size_mid 0.2
_exptl_crystal_size_min 0.08
_refine_diff_density_max 0.40480
_refine_diff_density_min -0.39620
_refine_ls_extinction_method none
_refine_ls_goodness_of_fit_obs 1.320
_refine_ls_hydrogen_treatment noref
_refine_ls_matrix_type full
_refine_ls_number_parameters 289
_refine_ls_number_reflns 1302
_refine_ls_number_restraints 0
_refine_ls_R_factor_obs 0.088
_refine_ls_shift/esd_max 0.3250
_refine_ls_structure_factor_coef Fsqd
_refine_ls_weighting_scheme sigma
_refine_ls_wR_factor_obs 0.062
_reflns_number_observed 1302
_reflns_number_total 2734
_reflns_observed_criterion >1sigma(I)
_cod_data_source_file ka1098.cif
_cod_data_source_block alpha
_cod_original_cell_volume 2324.9(8)
_cod_original_sg_symbol_H-M 'P 21 21 21 '
_cod_database_code 2003681

loop_
_symmetry_equiv_pos_as_xyz
'   +x,   +y,   +z'
'1/2-x,   -y,1/2+z'
'1/2+x,1/2-y,   -z'
'   -x,1/2+y,1/2-z'

loop_
_atom_site_aniso_label
_atom_site_aniso_U_11
_atom_site_aniso_U_12
_atom_site_aniso_U_13
_atom_site_aniso_U_22
_atom_site_aniso_U_23
_atom_site_aniso_U_33
O1 0.097(6) -0.015(5) 0.017(7) 0.051(4) 0.033(6) 0.142(9)
O2 0.140(8) 0.001(6) -0.033(7) 0.047(5) -0.013(6) 0.097(9)
O1N 0.116(7) -0.002(5) 0.035(6) 0.077(6) 0.038(6) 0.085(8)
C1N 0.043(7) -0.003(7) 0.008(7) 0.076(10) 0.009(8) 0.034(9)
C1 0.072(8) 0.016(6) 0.008(7) 0.041(6) -0.004(7) 0.051(9)
C2N 0.060(8) 0.001(7) -0.022(7) 0.08(1) -0.018(9) 0.05(1)
C2 0.089(9) 0.010(7) -0.011(8) 0.053(7) -0.006(7) 0.045(10)
C3N 0.072(9) -0.010(9) 0.012(9) 0.10(1) -0.03(1) 0.07(1)
C3 0.087(9) 0.003(7) 0.017(9) 0.037(7) 0.020(8) 0.07(1)
C4N 0.075(9) -0.03(1) -0.01(1) 0.14(1) 0.00(1) 0.10(1)
C4 0.059(7) 0.001(6) -0.012(7) 0.045(6) -0.014(7) 0.06(1)
C5N 0.024(6) -0.011(7) 0.004(8) 0.10(1) -0.02(1) 0.09(1)
C5 0.062(8) 0.032(7) -0.013(7) 0.057(8) -0.016(7) 0.033(8)
C6N 0.063(8) -0.013(7) -0.037(9) 0.072(9) 0.01(1) 0.12(2)
C6 0.060(7) -0.008(6) -0.025(7) 0.065(7) -0.022(7) 0.056(9)
C7N 0.069(10) 0.007(7) -0.02(1) 0.029(7) 0.02(1) 0.16(2)
C7 0.055(6) -0.003(6) -0.012(5) 0.053(6) 0.021(6) 0.016(7)
C8N 0.059(8) 0.011(7) -0.01(1) 0.040(8) 0.000(10) 0.18(2)
C8 0.031(5) -0.001(5) 0.002(6) 0.045(6) 0.006(7) 0.051(10)
C9N 0.058(8) 0.019(8) -0.005(8) 0.11(1) 0.00(1) 0.07(1)
C9 0.036(6) -0.005(5) 0.000(5) 0.044(6) 0.003(6) 0.044(9)
C10N 0.030(6) 0.004(6) -0.003(7) 0.068(9) -0.008(8) 0.05(1)
C10 0.038(6) -0.002(5) 0.001(6) 0.041(6) 0.006(7) 0.050(9)
C11 0.062(7) -0.006(5) -0.022(7) 0.039(6) 0.024(6) 0.055(10)
C12 0.069(7) -0.008(6) 0.004(6) 0.056(7) -0.009(6) 0.025(8)
C13 0.044(6) -0.003(5) -0.003(6) 0.041(6) -0.005(6) 0.031(8)
C14 0.042(6) 0.004(5) 0.000(7) 0.034(6) -0.007(7) 0.066(10)
C15 0.058(7) 0.006(5) -0.001(6) 0.049(6) 0.014(7) 0.041(9)
C16 0.072(8) -0.003(6) -0.022(8) 0.039(6) 0.011(8) 0.09(1)
C17 0.065(8) -0.011(6) 0.007(9) 0.030(7) 0.002(7) 0.09(1)
C18 0.058(6) 0.014(6) 0.022(7) 0.051(6) 0.003(7) 0.060(9)
C19 0.045(6) -0.022(5) -0.003(7) 0.055(6) 0.024(7) 0.09(1)

loop_
_atom_site_label
_atom_site_fract_x
_atom_site_fract_y
_atom_site_fract_z
_atom_site_U_iso_or_equiv
_atom_site_thermal_displace_type
O1 0.3207(3) -0.0804(3) 0.991(1) 0.096(5) Uij
O2 0.4435(5) 0.4207(4) 1.144(2) 0.094(6) Uij
O1N 0.3519(4) -0.2158(4) 1.115(1) 0.092(5) Uij
C1N 0.3257(5) -0.2342(6) 1.299(2) 0.050(7) Uij
C1 0.4642(5) 0.0381(5) 0.996(2) 0.054(6) Uij
C2N 0.3022(6) -0.1889(6) 1.442(2) 0.064(8) Uij
C2 0.4234(6) -0.0142(5) 1.057(2) 0.062(7) Uij
C3N 0.2773(6) -0.2131(8) 1.638(2) 0.082(9) Uij
C3 0.3606(6) -0.0327(5) 0.937(2) 0.065(7) Uij
C4N 0.2721(6) -0.2832(10) 1.686(3) 0.102(10) Uij
C4 0.3442(5) 0.0097(5) 0.758(2) 0.054(6) Uij
C5N 0.2953(5) -0.3309(7) 1.535(3) 0.071(10) Uij
C5 0.3846(5) 0.0640(5) 0.690(2) 0.050(6) Uij
C6N 0.2935(6) -0.4056(7) 1.578(2) 0.085(9) Uij
C6 0.3647(5) 0.1070(5) 0.507(2) 0.060(6) Uij
C7N 0.3168(7) -0.4510(5) 1.426(3) 0.086(10) Uij
C7 0.3538(4) 0.1837(5) 0.574(1) 0.041(5) Uij
C8N 0.3445(6) -0.4277(6) 1.237(3) 0.091(10) Uij
C8 0.4143(4) 0.2132(5) 0.707(2) 0.042(6) Uij
C9N 0.3441(5) -0.3582(7) 1.195(2) 0.077(8) Uij
C9 0.4344(4) 0.1632(5) 0.894(2) 0.041(6) Uij
C10N 0.3233(5) -0.3098(6) 1.340(2) 0.050(7) Uij
C10 0.4487(4) 0.0845(5) 0.812(2) 0.042(5) Uij
C11 0.4938(5) 0.1935(5) 1.027(2) 0.052(6) Uij
C12 0.4774(5) 0.2684(5) 1.112(2) 0.049(6) Uij
C13 0.4595(4) 0.3161(5) 0.930(2) 0.038(5) Uij
C14 0.3987(4) 0.2858(5) 0.805(2) 0.047(6) Uij
C15 0.3736(5) 0.3462(5) 0.659(2) 0.049(6) Uij
C16 0.3802(5) 0.4084(4) 0.812(2) 0.066(7) Uij
C17 0.4304(6) 0.3886(5) 0.995(2) 0.059(7) Uij
C18 0.5136(4) 0.0834(5) 0.659(2) 0.056(6) Uij
C19 0.5242(4) 0.3315(5) 0.788(2) 0.061(6) Uij
H1 0.5059 0.0465 1.0725 0.053 Uij
H1ON 0.3550 -0.1675 1.0789 0.080 Uij
H2 0.4348 -0.0402 1.1806 0.063 Uij
H2N 0.3022 -0.1398 1.4140 0.072 Uij
H3N 0.2633 -0.1804 1.7406 0.096 Uij
H4 0.3024 -0.0010 0.6834 0.089 Uij
H4N 0.2536 -0.2991 1.8149 0.112 Uij
H6N 0.2766 -0.4225 1.7104 0.075 Uij
H6A 0.4009 0.1042 0.4057 0.084 Uij
H6B 0.3227 0.0887 0.4489 0.067 Uij
H7N 0.3131 -0.5003 1.4499 0.083 Uij
H7A 0.3494 0.2115 0.4511 0.045 Uij
H7B 0.3120 0.1865 0.6536 0.040 Uij
H8 0.4540 0.2179 0.6191 0.049 Uij
H8N 0.3644 -0.4602 1.1416 0.065 Uij
H9 0.3946 0.1608 0.9818 0.034 Uij
H9N 0.3580 -0.3430 1.0588 0.119 Uij
H11B 0.5348 0.1955 0.9438 0.042 Uij
H11A 0.5014 0.1629 1.1429 0.040 Uij
H12B 0.5171 0.2863 1.1836 0.057 Uij
H12A 0.4390 0.2662 1.2059 0.063 Uij
H14 0.3622 0.2787 0.9032 0.047 Uij
H15B 0.3269 0.3393 0.6140 0.074 Uij
H15A 0.4031 0.3515 0.5404 0.052 Uij
H16B 0.3356 0.4193 0.8679 0.154 Uij
H16A 0.3981 0.4481 0.7394 0.066 Uij
H18A 0.5043 0.1124 0.5414 0.092 Uij
H18B 0.5536 0.1004 0.7310 0.126 Uij
H18C 0.5221 0.0366 0.6131 0.097 Uij
H19A 0.5095 0.3559 0.6647 0.078 Uij
H19B 0.5569 0.3597 0.8618 0.061 Uij
H19C 0.5457 0.2885 0.7484 0.109 Uij

loop_
_atom_type_symbol
_atom_type_scat_source
_atom_type_scat_dispersion_real
_atom_type_scat_dispersion_imag
C 'International Tables' 0.018 0.009
H 'International Tables' 0.000 0.000
O 'International Tables' 0.049 0.032

loop_
_geom_angle_atom_site_label_1
_geom_angle_atom_site_label_2
_geom_angle_atom_site_label_3
_geom_angle
_geom_angle_publ_flag
O1N C1N C2N 124.0(10) no
O1N C1N C10N 115.0(10) no
C2N C1N C10N 119.0(10) no
C2 C1 C10 123.0(10) no
C1N C2N C3N 120.0(10) no
C1 C2 C3 120.0(10) no
C2N C3N C4N 122.0(10) no
O1 C3 C2 122.0(10) no
O1 C3 C4 119.0(10) no
C2 C3 C4 117.4(9) no
C3N C4N C5N 117.0(10) no
C3 C4 C5 123.0(10) no
C4N C5N C6N 119.0(10) no
C4N C5N C10N 122.0(10) no
C6N C5N C10N 117.0(10) no
C4 C5 C6 121.0(10) no
C4 C5 C10 119.0(10) no
C6 C5 C10 118.0(10) no
C5N C6N C7N 118.0(10) no
C5 C6 C7 109.9(9) no
C6N C7N C8N 122.0(10) no
C6 C7 C8 113.5(7) no
C7N C8N C9N 119.0(10) no
C7 C8 C9 112.3(7) no
C7 C8 C14 113.7(8) no
C9 C8 C14 106.4(9) no
C8N C9N C10N 121.0(10) no
C8 C9 C10 111.0(8) no
C8 C9 C11 112.0(7) no
C10 C9 C11 113.9(8) no
C1N C10N C5N 116.0(10) no
C1N C10N C9N 121.0(10) no
C5N C10N C9N 121.0(10) no
C1 C10 C5 114.5(9) no
C1 C10 C9 109.1(9) no
C1 C10 C18 108.5(8) no
C5 C10 C9 105.8(8) no
C5 C10 C18 108.6(9) no
C9 C10 C18 110.3(7) no
C9 C11 C12 112.7(8) no
C11 C12 C13 109.3(9) no
C12 C13 C14 110.4(8) no
C12 C13 C17 114.4(10) no
C12 C13 C19 112.2(8) no
C14 C13 C17 101.7(8) no
C14 C13 C19 111.9(8) no
C17 C13 C19 105.9(8) no
C8 C14 C13 113.7(8) no
C8 C14 C15 118.6(10) no
C13 C14 C15 105.7(7) no
C14 C15 C16 99.4(8) no
C15 C16 C17 109.8(8) no
O2 C17 C13 127.0(10) no
O2 C17 C16 128.0(10) no
C13 C17 C16 103.8(10) no

loop_
_geom_bond_atom_site_label_1
_geom_bond_atom_site_label_2
_geom_bond_distance
_geom_bond_publ_flag
O1 C3 1.234(10) yes
O2 C17 1.160(10) yes
O1N C1N 1.320(10) yes
C1N C2N 1.340(10) no
C1N C10N 1.460(10) no
C1 C2 1.330(10) yes
C1 C10 1.500(10) yes
C2N C3N 1.41(2) no
C2 C3 1.470(10) yes
C3N C4N 1.37(2) no
C3 C4 1.430(10) yes
C4N C5N 1.40(2) no
C4 C5 1.360(10) yes
C5N C6N 1.450(10) no
C5N C10N 1.41(2) no
C5 C6 1.480(10) yes
C5 C10 1.500(10) no
C6N C7N 1.37(2) no
C6 C7 1.540(10) no
C7N C8N 1.39(2) no
C7 C8 1.540(10) no
C8N C9N 1.350(10) no
C8 C9 1.570(10) no
C8 C14 1.540(10) no
C9N C10N 1.370(10) no
C9 C10 1.610(10) no
C9 C11 1.530(10) no
C10 C18 1.580(10) no
C11 C12 1.560(10) no
C12 C13 1.510(10) no
C13 C14 1.520(10) no
C13 C17 1.540(10) no
C13 C19 1.560(10) no
C14 C15 1.550(10) no
C15 C16 1.540(10) no
C16 C17 1.56(2) no
